data_7124533
loop_
_publ_author_name
'Yang, Tianzhi'
'Wang, Yue'
'Liu, Xingman'
'Li, Guangfu'
'Che, Weilong'
'Zhu, Dongxia'
'Su, Zhongmin'
'Bryce, Martin R.'

_publ_section_title
;
 Reversible tricolour luminescence switching based on a piezochromic
 iridium(iii) complex
;
_journal_name_full 'Chemical Communications'
_journal_paper_doi 10.1039/C9CC08545A
_journal_year 2019
_chemical_formula_moiety 'C41 H39 Ir N11, F6 P, 0.5(C7 H8)'
_chemical_formula_sum 'C44.5 H43 F6 Ir N11 P'
_chemical_formula_weight 1069.07
_space_group_crystal_system monoclinic
_space_group_IT_number 14
_space_group_name_Hall '-P 2ybc'
_space_group_name_H-M_alt 'P 1 21/c 1'
_atom_sites_solution_hydrogens geom
_atom_sites_solution_primary direct
_audit_creation_date 2019-10-30
_audit_creation_method
;
Olex2 1.2
(compiled 2018.05.29 svn.r3508 for OlexSys, GUI svn.r5506)
;
_audit_update_record
;
2019-10-30 deposited with the CCDC.	2019-11-14 downloaded from the CCDC.
;
_cell_angle_alpha 90
_cell_angle_beta 101.211(18)
_cell_angle_gamma 90
_cell_formula_units_Z 4
_cell_length_a 20.025(7)
_cell_length_b 12.326(4)
_cell_length_c 20.303(6)
_cell_measurement_reflns_used 9106
_cell_measurement_temperature 297(2)
_cell_measurement_theta_max 58.418
_cell_measurement_theta_min 4.218
_cell_volume 4916(3)
_computing_cell_refinement 'SAINT v8.37A (Bruker, 2015)'
_computing_data_reduction 'SAINT v8.37A (Bruker, 2015)'
_computing_molecular_graphics 'Olex2 (Dolomanov et al., 2009)'
_computing_publication_material 'Olex2 (Dolomanov et al., 2009)'
_computing_structure_refinement 'ShelXL (Sheldrick, 2015)'
_computing_structure_solution 'ShelXS (Sheldrick, 2008)'
_diffrn_ambient_temperature 297.14
_diffrn_measured_fraction_theta_full 0.765
_diffrn_measured_fraction_theta_max 0.970
_diffrn_measurement_device_type 'CCD area detector'
_diffrn_measurement_method 'phi and omega scans'
_diffrn_radiation_monochromator graphite
_diffrn_radiation_type CuK\a
_diffrn_radiation_wavelength 1.54178
_diffrn_reflns_av_R_equivalents 0.0779
_diffrn_reflns_av_unetI/netI 0.0790
_diffrn_reflns_Laue_measured_fraction_full 0.765
_diffrn_reflns_Laue_measured_fraction_max 0.970
_diffrn_reflns_limit_h_max 21
_diffrn_reflns_limit_h_min -21
_diffrn_reflns_limit_k_max 13
_diffrn_reflns_limit_k_min -13
_diffrn_reflns_limit_l_max 20
_diffrn_reflns_limit_l_min -22
_diffrn_reflns_number 24393
_diffrn_reflns_point_group_measured_fraction_full 0.765
_diffrn_reflns_point_group_measured_fraction_max 0.970
_diffrn_reflns_theta_full 67.679
_diffrn_reflns_theta_max 58.686
_diffrn_reflns_theta_min 4.218
_exptl_absorpt_coefficient_mu 6.119
_exptl_absorpt_correction_T_max 0.736
_exptl_absorpt_correction_T_min 0.504
_exptl_absorpt_correction_type multi-scan
_exptl_crystal_colour 'clear colourless'
_exptl_crystal_colour_lustre clear
_exptl_crystal_colour_primary colourless
_exptl_crystal_density_diffrn 1.445
_exptl_crystal_description plate
_exptl_crystal_F_000 2132
_exptl_crystal_size_max 0.2
_exptl_crystal_size_mid 0.1
_exptl_crystal_size_min 0.05
_refine_diff_density_max 1.224
_refine_diff_density_min -1.258
_refine_diff_density_rms 0.157
_refine_ls_extinction_method none
_refine_ls_goodness_of_fit_ref 1.068
_refine_ls_hydrogen_treatment constr
_refine_ls_matrix_type full
_refine_ls_number_parameters 645
_refine_ls_number_reflns 6805
_refine_ls_number_restraints 229
_refine_ls_restrained_S_all 1.051
_refine_ls_R_factor_all 0.1112
_refine_ls_R_factor_gt 0.0664
_refine_ls_shift/su_max 0.000
_refine_ls_shift/su_mean 0.000
_refine_ls_structure_factor_coef Fsqd
_refine_ls_weighting_details
;
 w=1/[\s^2^(Fo^2^)+(0.0823P)^2^+41.7335P]
 where P=(Fo^2^+2Fc^2^)/3
;
_refine_ls_weighting_scheme calc
_refine_ls_wR_factor_gt 0.1630
_refine_ls_wR_factor_ref 0.1955
_reflns_Friedel_coverage 0.000
_reflns_number_gt 4653
_reflns_number_total 6805
_reflns_threshold_expression 'I > 2\s(I)'
_cod_data_source_file c9cc08545a2.cif
_cod_data_source_block 1111
_cod_original_formula_sum 'C44.50 H43 F6 Ir N11 P'
_cod_database_code 7124533
_shelxl_version_number 2013-2
_shelx_space_group_comment
;
The symmetry employed for this shelxl refinement is uniquely defined
by the following loop, which should always be used as a source of
symmetry information in preference to the above space-group names.
They are only intended as comments.
;
_shelx_estimated_absorpt_t_max 0.750
_shelx_estimated_absorpt_t_min 0.374
_olex2_refinement_description
;
1. Fixed Uiso
 At 1.2 times of:
  All C(H) groups
 At 1.5 times of:
  All C(H,H,H) groups
2. Restrained distances
 C49-C50
 1.48 with sigma of 0.02
 C42-C43
 1.48 with sigma of 0.02
 H1C-H42A
 2.1 with sigma of 0.02
 C55-C49 \\sim C49-C51
 with sigma of 0.02
 C44-C42 \\sim C42-C48
 with sigma of 0.02
3. Restrained planarity
 C50, C51, C55, C49, C52, C54, C53
 with sigma of 0.01
 C42, C46, C45, C47, C44, C48, C43
 with sigma of 0.1
4. Uiso/Uaniso restraints and constraints
C45 \\sim C46 \\sim C47 \\sim C44 \\sim C48 \\sim C43 \\sim C42: within 2A with
sigma of 0.04 and sigma for terminal atoms of 0.08
Uanis(C54) \\sim Ueq, Uanis(C50) \\sim Ueq, Uanis(C51) \\sim Ueq, Uanis(C55)
\\sim Ueq, Uanis(C49) \\sim Ueq, Uanis(C52) \\sim Ueq, Uanis(C53) \\sim Ueq:
with sigma of 0.01 and sigma for terminal atoms of 0.02
Uanis(C44) \\sim Ueq, Uanis(C46) \\sim Ueq, Uanis(C45) \\sim Ueq, Uanis(C47)
\\sim Ueq, Uanis(C48) \\sim Ueq, Uanis(C43) \\sim Ueq: with sigma of 0.01 and
sigma for terminal atoms of 0.02
Uanis(C45) \\sim Ueq, Uanis(C46) \\sim Ueq, Uanis(C47) \\sim Ueq, Uanis(C44)
\\sim Ueq, Uanis(C48) \\sim Ueq, Uanis(C43) \\sim Ueq, Uanis(C42) \\sim Ueq:
with sigma of 0.1 and sigma for terminal atoms of 0.2
Uanis(C42) = Uanis(C46)
5. Rigid body (RIGU) restrains
 C54, C50, C51, C55, C49, C52, C53
 with sigma for 1-2 distances of 0.01 and sigma for 1-3 distances of 0.01
 C45, C46, C47, C44, C48, C43, C42
 with sigma for 1-2 distances of 0.004 and sigma for 1-3 distances of 0.004
6. Others
 Fixed Sof: C50(0.25) C51(0.25) H51(0.25) C52(0.25) H52(0.25) C53(0.25)
 H53(0.25) C54(0.25) H54(0.25) C55(0.25) H55(0.25) C49(0.25) H49A(0.25)
 H49B(0.25) H49C(0.25) C46(0.25) H46(0.25) C45(0.25) H45(0.25) C44(0.25)
 H44(0.25) C43(0.25) C48(0.25) H48(0.25) C47(0.25) H47(0.25) C42(0.25)
 H42A(0.25) H42B(0.25) H42C(0.25)
7.a Me refined with riding coordinates:
 C49(H49A,H49B,H49C)
7.b Aromatic/amide H refined with riding coordinates:
 C32(H32), C14(H14), C16(H16), C10(H10), C24(H24), C26(H26), C23(H23),
 C17(H17), C30(H30), C28(H28), C37(H37), C35(H35), C21(H21), C7(H7), C27(H27),
 C22(H22), C5(H5), C15(H15), C51(H51), C52(H52), C53(H53), C54(H54), C55(H55),
 C46(H46), C45(H45), C44(H44), C48(H48), C47(H47)
7.c Fitted hexagon refined as free rotating group:
 C50(C51,C52,C53,C54,C55), C46(C45,C44,C43,C48,C47)
7.d Idealised Me refined as rotating group:
 C18(H18A,H18B,H18C), C40(H40A,H40B,H40C), C3(H3A,H3B,H3C), C41(H41A,H41B,
 H41C), C1(H1A,H1B,H1C), C2(H2A,H2B,H2C), C39(H39A,H39B,H39C), C42(H42A,H42B,
 H42C)
;
_olex2_submission_special_instructions 'No special instructions were received'

loop_
_space_group_symop_operation_xyz
'x, y, z'
'-x, y+1/2, -z+1/2'
'-x, -y, -z'
'x, -y-1/2, z-1/2'

loop_
_atom_site_label
_atom_site_type_symbol
_atom_site_fract_x
_atom_site_fract_y
_atom_site_fract_z
_atom_site_U_iso_or_equiv
_atom_site_adp_type
_atom_site_occupancy
_atom_site_site_symmetry_order
_atom_site_calc_flag
_atom_site_refinement_flags_posn
_atom_site_refinement_flags_adp
_atom_site_refinement_flags_occupancy
_atom_site_disorder_assembly
_atom_site_disorder_group
Ir1 Ir 0.18322(2) 0.12570(4) 0.14100(2) 0.0488(2) Uani 1 1 d . . . . .
P1 P 0.0589(2) 0.2966(4) -0.1183(2) 0.0809(12) Uani 1 1 d . . . . .
N2 N 0.0941(5) 0.2275(8) 0.1270(5) 0.049(2) Uani 1 1 d . . . . .
N3 N 0.1618(5) -0.1098(8) -0.0013(5) 0.054(3) Uani 1 1 d . . . . .
N4 N 0.1015(5) -0.0615(8) -0.0319(5) 0.061(3) Uani 1 1 d . . . . .
N5 N 0.1163(5) 0.0435(8) 0.1903(5) 0.055(3) Uani 1 1 d . . . . .
N6 N 0.1500(4) 0.0298(8) 0.0605(5) 0.050(2) Uani 1 1 d . . . . .
N7 N 0.2615(6) 0.3210(9) 0.3111(5) 0.062(3) Uani 1 1 d . . . . .
N8 N 0.2260(5) 0.2226(8) 0.2183(5) 0.052(2) Uani 1 1 d . . . . .
C13 C 0.2609(5) 0.0177(9) 0.1520(6) 0.046(3) Uani 1 1 d . . . . .
C32 C 0.2224(7) 0.2434(11) 0.2840(6) 0.062(3) Uani 1 1 d . . . . .
H32 H 0.1942 0.2048 0.3070 0.074 Uiso 1 1 calc R . . . .
N11 N 0.0173(5) 0.0160(10) 0.2130(5) 0.067(3) Uani 1 1 d . . . . .
C14 C 0.3187(6) 0.0138(10) 0.2002(6) 0.055(3) Uani 1 1 d . . . . .
H14 H 0.3249 0.0649 0.2346 0.067 Uiso 1 1 calc R . . . .
C25 C 0.2437(6) 0.2182(10) 0.0959(6) 0.051(3) Uani 1 1 d . . . . .
C12 C 0.2535(6) -0.0651(10) 0.1035(6) 0.049(3) Uani 1 1 d . . . . .
C16 C 0.3606(6) -0.1425(11) 0.1507(7) 0.065(4) Uani 1 1 d . . . . .
H16 H 0.3947 -0.1936 0.1504 0.078 Uiso 1 1 calc R . . . .
C31 C 0.2716(6) 0.2931(10) 0.2050(6) 0.050(3) Uani 1 1 d . . . . .
C10 C 0.0969(6) 0.0211(11) 0.0065(6) 0.058(3) Uani 1 1 d . . . . .
H10 H 0.0610 0.0702 -0.0017 0.069 Uiso 1 1 calc R . . . .
C24 C 0.0900(7) 0.3239(11) 0.0978(7) 0.067(4) Uani 1 1 d . . . . .
H24 H 0.1265 0.3473 0.0793 0.081 Uiso 1 1 calc R . . . .
C19 C 0.0562(7) 0.0846(11) 0.1848(6) 0.059(4) Uani 1 1 d . . . . .
C9 C 0.1875(7) -0.2014(10) -0.0330(6) 0.058(3) Uani 1 1 d . . . . .
C26 C 0.2508(7) 0.2171(11) 0.0279(7) 0.069(4) Uani 1 1 d . . . . .
H26 H 0.2232 0.1708 -0.0018 0.083 Uiso 1 1 calc R . . . .
C20 C 0.0408(7) 0.1932(10) 0.1529(6) 0.054(3) Uani 1 1 d . . . . .
C23 C 0.0345(8) 0.3911(12) 0.0933(8) 0.080(4) Uani 1 1 d . . . . .
H23 H 0.0334 0.4586 0.0726 0.096 Uiso 1 1 calc R . . . .
N28 N 0.2928(5) 0.3531(8) 0.2604(6) 0.061(3) Uani 1 1 d . . . . .
N30 N 0.1159(6) -0.0544(9) 0.2243(6) 0.069(3) Uani 1 1 d . . . . .
C17 C 0.3020(6) -0.1452(11) 0.1023(7) 0.067(4) Uani 1 1 d . . . . .
H17 H 0.2951 -0.1991 0.0696 0.080 Uiso 1 1 calc R . . . .
C4 C 0.2245(7) -0.1824(12) -0.0824(7) 0.068(4) Uani 1 1 d . . . . .
C34 C 0.4071(7) 0.4147(11) 0.3097(6) 0.063(3) Uani 1 1 d . . . . .
F37 F 0.0633(12) 0.346(3) -0.0512(9) 0.335(16) Uani 1 1 d . . . . .
C33 C 0.3424(7) 0.4380(11) 0.2730(6) 0.062(3) Uani 1 1 d . . . . .
N40 N 0.0570(7) -0.0691(10) 0.2372(6) 0.079(3) Uani 1 1 d . . . . .
C30 C 0.3316(8) 0.3598(12) 0.1129(8) 0.082(5) Uani 1 1 d . . . . .
H30 H 0.3585 0.4086 0.1413 0.098 Uiso 1 1 calc R . . . .
C8 C 0.1741(6) -0.3055(10) -0.0117(7) 0.060(3) Uani 1 1 d . . . . .
C28 C 0.3378(9) 0.3523(14) 0.0468(9) 0.098(6) Uani 1 1 d . . . . .
H28 H 0.3697 0.3946 0.0309 0.117 Uiso 1 1 calc R . . . .
C6 C 0.2342(8) -0.3768(14) -0.0947(9) 0.084(5) Uani 1 1 d . . . . .
C37 C 0.3718(10) 0.6236(12) 0.2638(8) 0.086(5) Uani 1 1 d . . . . .
H37 H 0.3601 0.6939 0.2493 0.103 Uiso 1 1 calc R . . . .
F47 F 0.0541(7) 0.2549(11) -0.1909(6) 0.161(5) Uani 1 1 d . . . . .
F48 F 0.0976(7) 0.3942(10) -0.1445(8) 0.163(5) Uani 1 1 d . . . . .
C18 C -0.0562(7) 0.0188(14) 0.2174(9) 0.093(5) Uani 1 1 d . . . . .
H18A H -0.0647 0.0807 0.2431 0.140 Uiso 1 1 calc GR . . . .
H18B H -0.0677 -0.0462 0.2387 0.140 Uiso 1 1 calc GR . . . .
H18C H -0.0834 0.0236 0.1730 0.140 Uiso 1 1 calc GR . . . .
C11 C 0.1907(6) -0.0545(9) 0.0546(6) 0.050(3) Uani 1 1 d . . . . .
C35 C 0.4533(8) 0.4991(14) 0.3220(8) 0.085(5) Uani 1 1 d . . . . .
H35 H 0.4968 0.4852 0.3462 0.102 Uiso 1 1 calc R . . . .
C21 C -0.0173(7) 0.2549(13) 0.1509(8) 0.073(4) Uani 1 1 d . . . . .
H21 H -0.0534 0.2297 0.1693 0.087 Uiso 1 1 calc R . . . .
F57 F -0.0083(6) 0.3564(12) -0.1399(9) 0.190(7) Uani 1 1 d . . . . .
C40 C 0.4240(8) 0.3029(12) 0.3346(9) 0.095(5) Uani 1 1 d . . . . .
H40A H 0.3911 0.2791 0.3602 0.142 Uiso 1 1 calc GR . . . .
H40B H 0.4686 0.3022 0.3626 0.142 Uiso 1 1 calc GR . . . .
H40C H 0.4233 0.2550 0.2972 0.142 Uiso 1 1 calc GR . . . .
C7 C 0.1984(8) -0.3909(11) -0.0443(9) 0.082(5) Uani 1 1 d . . . . .
H7 H 0.1901 -0.4613 -0.0314 0.098 Uiso 1 1 calc R . . . .
C27 C 0.2965(8) 0.2814(14) 0.0039(8) 0.093(5) Uani 1 1 d . . . . .
H27 H 0.2998 0.2775 -0.0411 0.111 Uiso 1 1 calc R . . . .
C22 C -0.0193(9) 0.3557(13) 0.1205(8) 0.083(5) Uani 1 1 d . . . . .
H22 H -0.0574 0.3997 0.1183 0.100 Uiso 1 1 calc R . . . .
C3 C 0.1331(9) -0.3224(13) 0.0425(9) 0.095(5) Uani 1 1 d . . . . .
H3A H 0.1565 -0.2902 0.0836 0.143 Uiso 1 1 calc GR . . . .
H3B H 0.1274 -0.3987 0.0492 0.143 Uiso 1 1 calc GR . . . .
H3C H 0.0892 -0.2890 0.0293 0.143 Uiso 1 1 calc GR . . . .
C5 C 0.2476(7) -0.2711(14) -0.1123(8) 0.085(5) Uani 1 1 d . . . . .
H5 H 0.2731 -0.2601 -0.1455 0.102 Uiso 1 1 calc R . . . .
C36 C 0.4370(9) 0.6038(15) 0.2995(9) 0.089(5) Uani 1 1 d . . . . .
C38 C 0.3235(7) 0.5420(13) 0.2491(7) 0.072(4) Uani 1 1 d . . . . .
C41 C 0.4893(10) 0.6918(16) 0.3130(11) 0.135(8) Uani 1 1 d . . . . .
H41A H 0.4701 0.7583 0.2932 0.203 Uiso 1 1 calc GR . . . .
H41B H 0.5279 0.6722 0.2940 0.203 Uiso 1 1 calc GR . . . .
H41C H 0.5034 0.7014 0.3606 0.203 Uiso 1 1 calc GR . . . .
C15 C 0.3682(7) -0.0639(12) 0.1994(8) 0.074(4) Uani 1 1 d . . . . .
H15 H 0.4075 -0.0628 0.2325 0.089 Uiso 1 1 calc R . . . .
C29 C 0.2848(6) 0.2940(11) 0.1376(6) 0.056(3) Uani 1 1 d . . . . .
F1 F 0.0173(7) 0.1980(12) -0.0993(9) 0.197(8) Uani 1 1 d . . . . .
F2 F 0.1251(6) 0.2373(18) -0.0989(9) 0.248(11) Uani 1 1 d . . . . .
C1 C 0.2392(9) -0.0675(13) -0.1015(10) 0.103(6) Uani 1 1 d . . . . .
H1A H 0.1972 -0.0312 -0.1194 0.155 Uiso 1 1 calc GR . . . .
H1B H 0.2673 -0.0690 -0.1348 0.155 Uiso 1 1 calc GR . . . .
H1C H 0.2625 -0.0295 -0.0625 0.155 Uiso 1 1 calc DGR . . . .
C2 C 0.2585(9) -0.4725(15) -0.1307(11) 0.132(8) Uani 1 1 d . . . . .
H2A H 0.3000 -0.4535 -0.1449 0.198 Uiso 1 1 calc GR . . . .
H2B H 0.2245 -0.4910 -0.1692 0.198 Uiso 1 1 calc GR . . . .
H2C H 0.2665 -0.5334 -0.1007 0.198 Uiso 1 1 calc GR . . . .
C39 C 0.2537(9) 0.5656(14) 0.2090(10) 0.113(6) Uani 1 1 d . . . . .
H39A H 0.2533 0.5534 0.1623 0.169 Uiso 1 1 calc GR . . . .
H39B H 0.2421 0.6398 0.2157 0.169 Uiso 1 1 calc GR . . . .
H39C H 0.2211 0.5187 0.2235 0.169 Uiso 1 1 calc GR . . . .
C50 C 0.4910(14) 0.504(2) -0.0198(15) 0.062(10) Uani 0.25 1 d D U P A -1
C51 C 0.4406(13) 0.574(2) -0.0073(17) 0.077(12) Uani 0.25 1 d DG U P A -1
H51 H 0.4104 0.6052 -0.0429 0.092 Uiso 0.25 1 calc R . P A -1
C52 C 0.4354(17) 0.598(3) 0.058(2) 0.083(12) Uani 0.25 1 d G U P A -1
H52 H 0.4017 0.6449 0.0668 0.100 Uiso 0.25 1 calc R . P A -1
C53 C 0.481(2) 0.552(3) 0.1116(15) 0.094(14) Uani 0.25 1 d G U P A -1
H53 H 0.4771 0.5675 0.1556 0.113 Uiso 0.25 1 calc R . P A -1
C54 C 0.5310(19) 0.481(3) 0.0991(16) 0.096(14) Uani 0.25 1 d G U P A -1
H54 H 0.5612 0.4504 0.1347 0.115 Uiso 0.25 1 calc R . P A -1
C55 C 0.5362(15) 0.458(3) 0.0334(18) 0.064(11) Uani 0.25 1 d DG U P A -1
H55 H 0.5699 0.4106 0.0250 0.077 Uiso 0.25 1 calc R . P A -1
C49 C 0.497(2) 0.479(3) -0.0882(18) 0.073(13) Uani 0.25 1 d D U P A -1
H49A H 0.5337 0.4297 -0.0879 0.110 Uiso 0.25 1 calc R . P A -1
H49B H 0.5046 0.5446 -0.1109 0.110 Uiso 0.25 1 calc R . P A -1
H49C H 0.4550 0.4461 -0.1111 0.110 Uiso 0.25 1 calc R . P A -1
C46 C 0.5450(11) -0.043(3) -0.006(2) 0.074(7) Uani 0.25 1 d . U P B -1
H46 H 0.5874 -0.0698 -0.0102 0.088 Uiso 0.25 1 calc R . P B -1
C45 C 0.4905(15) -0.114(2) -0.009(2) 0.066(8) Uani 0.25 1 d G U P B -1
H45 H 0.4964 -0.1878 -0.0147 0.080 Uiso 0.25 1 calc R . P B -1
C44 C 0.4270(12) -0.074(2) -0.0027(17) 0.068(8) Uani 0.25 1 d DG U P B -1
H44 H 0.3905 -0.1215 -0.0045 0.082 Uiso 0.25 1 calc R . P B -1
C43 C 0.4181(10) 0.036(2) 0.0062(15) 0.069(8) Uani 0.25 1 d DG U P B -1
C48 C 0.4726(14) 0.107(2) 0.0089(18) 0.067(8) Uani 0.25 1 d DG U P B -1
H48 H 0.4666 0.1811 0.0148 0.081 Uiso 0.25 1 calc R . P B -1
C47 C 0.5361(12) 0.067(3) 0.003(2) 0.065(8) Uani 0.25 1 d G U P B -1
H47 H 0.5725 0.1147 0.0046 0.078 Uiso 0.25 1 calc R . P B -1
C42 C 0.3522(15) 0.079(3) 0.013(2) 0.074(7) Uani 0.25 1 d D U P B -1
H42A H 0.3257 0.0217 0.0271 0.111 Uiso 0.25 1 calc DGR . P B -1
H42B H 0.3291 0.1060 -0.0300 0.111 Uiso 0.25 1 calc GR . P B -1
H42C H 0.3582 0.1362 0.0451 0.111 Uiso 0.25 1 calc GR . P B -1

loop_
_atom_site_aniso_label
_atom_site_aniso_U_11
_atom_site_aniso_U_22
_atom_site_aniso_U_33
_atom_site_aniso_U_23
_atom_site_aniso_U_13
_atom_site_aniso_U_12
Ir1 0.0504(3) 0.0517(3) 0.0441(3) -0.0001(3) 0.0091(2) -0.0022(3)
P1 0.085(3) 0.097(3) 0.062(2) 0.010(2) 0.017(2) 0.017(2)
N2 0.047(6) 0.051(6) 0.050(6) -0.004(5) 0.014(5) 0.005(5)
N3 0.067(7) 0.053(6) 0.041(6) 0.003(5) 0.010(5) 0.001(5)
N4 0.066(7) 0.055(7) 0.054(7) -0.013(6) -0.009(5) -0.003(5)
N5 0.048(6) 0.059(7) 0.057(7) -0.001(5) 0.012(5) 0.006(5)
N6 0.037(5) 0.054(6) 0.056(6) 0.005(5) 0.003(5) 0.000(5)
N7 0.078(7) 0.071(7) 0.038(6) -0.005(6) 0.015(6) -0.018(6)
N8 0.048(6) 0.059(6) 0.055(7) 0.012(5) 0.021(5) -0.006(5)
C13 0.040(6) 0.050(7) 0.044(7) 0.011(6) 0.002(5) 0.003(5)
C32 0.069(9) 0.070(9) 0.053(8) 0.001(7) 0.026(7) 0.001(7)
N11 0.061(7) 0.087(8) 0.055(7) -0.006(6) 0.017(6) -0.010(7)
C14 0.059(8) 0.065(8) 0.036(7) -0.001(6) -0.006(6) -0.002(7)
C25 0.049(7) 0.067(8) 0.036(7) 0.002(6) 0.005(6) 0.008(6)
C12 0.046(7) 0.056(8) 0.041(7) 0.009(6) -0.001(6) -0.005(6)
C16 0.050(8) 0.076(10) 0.068(9) 0.006(8) 0.010(7) 0.015(7)
C31 0.052(7) 0.063(8) 0.036(7) -0.002(6) 0.013(6) -0.003(6)
C10 0.053(8) 0.063(8) 0.055(8) 0.006(7) 0.006(7) 0.003(6)
C24 0.083(10) 0.055(8) 0.064(9) 0.020(7) 0.014(8) 0.005(7)
C19 0.059(8) 0.087(10) 0.040(7) -0.012(7) 0.032(6) -0.024(7)
C9 0.076(9) 0.044(8) 0.049(8) -0.014(6) 0.002(7) -0.003(6)
C26 0.090(10) 0.068(9) 0.047(8) -0.007(7) 0.006(7) -0.008(8)
C20 0.066(8) 0.050(8) 0.047(7) -0.012(6) 0.010(6) -0.005(7)
C23 0.091(11) 0.078(10) 0.074(10) 0.011(8) 0.024(9) 0.018(9)
N28 0.068(7) 0.059(7) 0.058(7) -0.008(6) 0.015(6) -0.021(5)
N30 0.063(7) 0.064(8) 0.078(8) 0.003(6) 0.010(6) -0.008(6)
C17 0.061(8) 0.068(9) 0.070(9) 0.005(7) 0.007(7) 0.016(7)
C4 0.078(9) 0.071(9) 0.058(9) -0.001(8) 0.019(8) -0.008(8)
C34 0.058(8) 0.082(10) 0.049(8) -0.006(7) 0.008(7) -0.007(7)
F37 0.28(2) 0.61(5) 0.126(14) -0.17(2) 0.075(15) -0.04(3)
C33 0.080(10) 0.061(9) 0.050(8) -0.001(7) 0.021(7) -0.002(7)
N40 0.072(8) 0.081(9) 0.083(9) 0.006(7) 0.012(7) -0.013(7)
C30 0.082(10) 0.104(12) 0.064(10) -0.018(9) 0.026(8) -0.032(9)
C8 0.059(8) 0.057(9) 0.063(9) -0.016(7) 0.008(7) -0.003(6)
C28 0.105(12) 0.121(14) 0.075(11) -0.019(10) 0.035(10) -0.052(11)
C6 0.077(10) 0.076(11) 0.096(13) -0.034(10) 0.009(9) 0.006(9)
C37 0.127(15) 0.057(9) 0.079(11) -0.003(8) 0.031(11) -0.022(10)
F47 0.212(13) 0.168(11) 0.111(9) -0.047(8) 0.050(9) -0.051(10)
F48 0.186(12) 0.135(10) 0.184(14) -0.007(9) 0.073(11) -0.054(9)
C18 0.067(10) 0.116(13) 0.104(13) -0.013(11) 0.030(9) -0.032(9)
C11 0.050(7) 0.043(7) 0.059(8) -0.002(6) 0.014(6) 0.002(6)
C35 0.076(10) 0.098(12) 0.080(11) -0.021(10) 0.013(8) -0.032(10)
C21 0.055(8) 0.088(11) 0.078(10) -0.021(9) 0.019(7) -0.001(8)
F57 0.126(10) 0.193(13) 0.270(19) 0.110(13) 0.083(11) 0.070(9)
C40 0.090(11) 0.077(11) 0.112(14) -0.012(10) 0.009(10) 0.020(9)
C7 0.085(11) 0.049(9) 0.104(13) -0.007(8) -0.001(10) -0.002(7)
C27 0.113(13) 0.116(13) 0.054(9) 0.006(9) 0.028(9) -0.036(11)
C22 0.093(12) 0.077(11) 0.073(11) -0.010(9) 0.000(9) 0.023(9)
C3 0.109(13) 0.079(10) 0.101(13) 0.015(10) 0.029(11) -0.003(9)
C5 0.078(10) 0.098(13) 0.086(12) -0.022(10) 0.036(9) 0.000(9)
C36 0.100(13) 0.097(13) 0.074(11) -0.011(10) 0.025(10) -0.053(11)
C38 0.077(10) 0.089(11) 0.048(8) 0.008(8) 0.004(7) -0.015(9)
C41 0.143(17) 0.129(16) 0.135(18) -0.021(14) 0.032(14) -0.072(14)
C15 0.049(8) 0.084(10) 0.083(11) 0.007(9) -0.002(7) -0.011(8)
C29 0.053(7) 0.072(9) 0.045(7) 0.006(7) 0.014(6) -0.012(7)
F1 0.167(11) 0.178(13) 0.269(19) 0.145(14) 0.095(12) 0.037(10)
F2 0.120(10) 0.40(3) 0.233(18) 0.195(19) 0.053(11) 0.108(13)
C1 0.109(13) 0.088(12) 0.124(15) 0.019(11) 0.052(12) -0.013(10)
C2 0.116(14) 0.114(15) 0.16(2) -0.073(14) 0.002(13) 0.029(12)
C39 0.126(15) 0.084(12) 0.121(16) 0.007(11) 0.004(13) 0.000(11)
C50 0.060(13) 0.053(13) 0.072(12) 0.004(8) 0.010(8) -0.019(9)
C51 0.076(14) 0.071(14) 0.083(13) 0.002(9) 0.014(9) -0.010(9)
C52 0.085(15) 0.077(15) 0.088(14) -0.003(9) 0.017(9) -0.011(9)
C53 0.096(16) 0.093(16) 0.095(15) -0.002(9) 0.021(9) -0.006(9)
C54 0.095(16) 0.095(17) 0.098(15) 0.002(9) 0.018(9) -0.004(10)
C55 0.060(14) 0.058(14) 0.074(12) 0.007(8) 0.011(8) -0.010(9)
C49 0.07(2) 0.07(2) 0.085(15) -0.001(13) 0.011(13) -0.013(16)
C46 0.074(8) 0.073(8) 0.073(12) 0.004(6) 0.013(6) 0.000(5)
C45 0.071(9) 0.069(9) 0.060(12) 0.003(7) 0.014(7) 0.001(6)
C44 0.070(9) 0.072(9) 0.062(13) 0.003(7) 0.013(7) -0.001(6)
C43 0.071(9) 0.072(9) 0.063(12) 0.002(6) 0.010(6) 0.000(6)
C48 0.069(9) 0.070(9) 0.060(12) 0.003(7) 0.007(7) 0.001(6)
C47 0.067(9) 0.070(9) 0.055(12) 0.005(7) 0.006(7) 0.000(6)
C42 0.074(8) 0.073(8) 0.073(12) 0.004(6) 0.013(6) 0.000(5)

loop_
_atom_type_symbol
_atom_type_description
_atom_type_scat_dispersion_real
_atom_type_scat_dispersion_imag
_atom_type_scat_source
C C 0.0181 0.0091 'International Tables Vol C Tables 4.2.6.8 and 6.1.1.4'
H H 0.0000 0.0000 'International Tables Vol C Tables 4.2.6.8 and 6.1.1.4'
F F 0.0727 0.0534 'International Tables Vol C Tables 4.2.6.8 and 6.1.1.4'
Ir Ir -4.7710 6.5667 'International Tables Vol C Tables 4.2.6.8 and 6.1.1.4'
N N 0.0311 0.0180 'International Tables Vol C Tables 4.2.6.8 and 6.1.1.4'
P P 0.2955 0.4335 'International Tables Vol C Tables 4.2.6.8 and 6.1.1.4'

loop_
_geom_angle_atom_site_label_1
_geom_angle_atom_site_label_2
_geom_angle_atom_site_label_3
_geom_angle
N5 Ir1 N2 75.7(4)
N6 Ir1 N2 95.8(3)
N6 Ir1 N5 87.9(4)
N6 Ir1 N8 174.0(4)
N6 Ir1 C13 80.2(4)
N8 Ir1 N2 88.5(4)
N8 Ir1 N5 97.4(4)
N8 Ir1 C13 95.9(4)
C13 Ir1 N2 174.5(4)
C13 Ir1 N5 100.3(4)
C25 Ir1 N2 99.6(4)
C25 Ir1 N5 174.5(4)
C25 Ir1 N6 95.5(4)
C25 Ir1 N8 79.5(4)
C25 Ir1 C13 84.6(4)
F37 P1 F47 175.0(15)
F37 P1 F48 92.9(13)
F37 P1 F57 87.5(12)
F37 P1 F1 91.9(13)
F37 P1 F2 93.9(13)
F47 P1 F48 82.8(7)
F47 P1 F1 92.3(9)
F57 P1 F47 89.9(9)
F57 P1 F48 89.9(8)
F57 P1 F1 88.0(7)
F1 P1 F48 174.6(10)
F2 P1 F47 88.6(10)
F2 P1 F48 89.6(9)
F2 P1 F57 178.4(11)
F2 P1 F1 92.4(9)
C24 N2 Ir1 124.0(9)
C24 N2 C20 118.1(11)
C20 N2 Ir1 117.7(8)
N4 N3 C9 119.5(10)
C11 N3 N4 110.8(9)
C11 N3 C9 129.5(10)
C10 N4 N3 103.0(9)
C19 N5 Ir1 116.3(9)
C19 N5 N30 106.7(10)
N30 N5 Ir1 136.6(8)
C10 N6 Ir1 140.5(8)
C11 N6 Ir1 114.6(8)
C11 N6 C10 104.9(10)
C32 N7 N28 102.9(10)
C32 N8 Ir1 140.3(8)
C31 N8 Ir1 115.6(8)
C31 N8 C32 104.1(10)
C14 C13 Ir1 129.0(10)
C14 C13 C12 115.8(11)
C12 C13 Ir1 115.2(8)
N7 C32 N8 114.3(11)
C19 N11 C18 131.9(13)
N40 N11 C19 107.0(11)
N40 N11 C18 121.0(12)
C13 C14 C15 121.9(12)
C26 C25 Ir1 128.5(10)
C29 C25 Ir1 115.7(8)
C29 C25 C26 115.7(11)
C13 C12 C11 112.0(10)
C17 C12 C13 123.4(11)
C17 C12 C11 124.6(12)
C15 C16 C17 119.5(12)
N8 C31 N28 107.9(10)
N8 C31 C29 117.3(11)
N28 C31 C29 134.7(11)
N4 C10 N6 114.0(11)
N2 C24 C23 123.4(14)
N5 C19 N11 108.9(13)
N5 C19 C20 120.0(11)
N11 C19 C20 131.1(13)
C4 C9 N3 118.8(11)
C4 C9 C8 122.9(12)
C8 C9 N3 118.3(12)
C27 C26 C25 122.9(13)
N2 C20 C19 109.7(10)
N2 C20 C21 122.9(12)
C21 C20 C19 127.3(12)
C22 C23 C24 118.0(14)
N7 N28 C33 118.8(10)
C31 N28 N7 110.9(9)
C31 N28 C33 130.3(11)
N40 N30 N5 108.7(11)
C16 C17 C12 118.1(13)
C9 C4 C1 120.3(13)
C5 C4 C9 117.5(13)
C5 C4 C1 122.2(14)
C33 C34 C40 120.0(13)
C35 C34 C33 117.4(14)
C35 C34 C40 122.6(14)
C34 C33 N28 119.1(12)
C34 C33 C38 122.4(13)
C38 C33 N28 118.5(12)
N30 N40 N11 108.7(11)
C28 C30 C29 120.4(14)
C9 C8 C3 121.1(12)
C7 C8 C9 116.5(13)
C7 C8 C3 122.4(14)
C30 C28 C27 119.9(14)
C7 C6 C5 117.8(14)
C7 C6 C2 121.6(18)
C5 C6 C2 120.6(18)
C36 C37 C38 122.1(15)
N3 C11 C12 134.6(11)
N6 C11 N3 107.4(10)
N6 C11 C12 118.0(11)
C34 C35 C36 122.4(15)
C20 C21 C22 117.2(14)
C6 C7 C8 123.0(14)
C26 C27 C28 119.9(14)
C23 C22 C21 120.5(15)
C4 C5 C6 122.3(15)
C37 C36 C35 118.2(14)
C37 C36 C41 121.5(18)
C35 C36 C41 120.2(18)
C33 C38 C39 121.8(14)
C37 C38 C33 117.4(14)
C37 C38 C39 120.8(15)
C16 C15 C14 121.2(12)
C25 C29 C31 111.8(10)
C30 C29 C25 121.2(11)
C30 C29 C31 127.0(12)
C51 C50 C55 120.0
C51 C50 C49 120.1(8)
C55 C50 C49 119.9(8)
C52 C51 C50 120.0
C51 C52 C53 120.0
C54 C53 C52 120.0
C53 C54 C55 120.0
C54 C55 C50 120.0
C45 C46 C47 120.0
C44 C45 C46 120.0
C43 C44 C45 120.0
C44 C43 C48 120.0
C44 C43 C42 120.5(8)
C48 C43 C42 119.5(8)
C47 C48 C43 120.0
C48 C47 C46 120.0

loop_
_geom_bond_atom_site_label_1
_geom_bond_atom_site_label_2
_geom_bond_distance
Ir1 N2 2.155(9)
Ir1 N5 2.085(10)
Ir1 N6 2.021(10)
Ir1 N8 2.025(10)
Ir1 C13 2.026(11)
Ir1 C25 2.009(12)
P1 F37 1.480(15)
P1 F47 1.548(12)
P1 F48 1.578(12)
P1 F57 1.521(12)
P1 F1 1.563(13)
P1 F2 1.499(12)
N2 C24 1.323(15)
N2 C20 1.346(15)
N3 N4 1.380(13)
N3 C9 1.443(15)
N3 C11 1.353(15)
N4 C10 1.297(15)
N5 C19 1.289(15)
N5 N30 1.391(14)
N6 C10 1.375(14)
N6 C11 1.339(14)
N7 C32 1.290(15)
N7 N28 1.364(14)
N8 C32 1.374(15)
N8 C31 1.327(14)
C13 C14 1.364(15)
C13 C12 1.405(16)
N11 C19 1.351(15)
N11 N40 1.349(15)
N11 C18 1.490(16)
C14 C15 1.381(18)
C25 C26 1.415(17)
C25 C29 1.414(16)
C12 C17 1.389(17)
C12 C11 1.450(16)
C16 C17 1.377(18)
C16 C15 1.371(19)
C31 N28 1.343(15)
C31 C29 1.442(16)
C24 C23 1.375(19)
C19 C20 1.494(18)
C9 C4 1.378(18)
C9 C8 1.396(17)
C26 C27 1.370(19)
C20 C21 1.383(17)
C23 C22 1.37(2)
N28 C33 1.432(16)
N30 N40 1.269(14)
C4 C5 1.37(2)
C4 C1 1.51(2)
C34 C33 1.394(18)
C34 C35 1.381(19)
C34 C40 1.48(2)
C33 C38 1.396(19)
C30 C28 1.37(2)
C30 C29 1.404(17)
C8 C7 1.381(19)
C8 C3 1.51(2)
C28 C27 1.39(2)
C6 C7 1.37(2)
C6 C5 1.39(2)
C6 C2 1.52(2)
C37 C36 1.39(2)
C37 C38 1.39(2)
C35 C36 1.39(2)
C21 C22 1.39(2)
C36 C41 1.49(2)
C38 C39 1.50(2)
C50 C51 1.3900
C50 C55 1.3900
C50 C49 1.45(2)
C51 C52 1.3900
C52 C53 1.3900
C53 C54 1.3900
C54 C55 1.3900
C46 C45 1.3900
C46 C47 1.3900
C45 C44 1.3900
C44 C43 1.3900
C43 C48 1.3900
C43 C42 1.45(2)
C48 C47 1.3900
